data_7706428
loop_
_publ_author_name
'Navarro, Yolanda'
'Guedes, Guilherme P.'
'Del \'Aguila-S\'anchez, Miguel A'
'Iglesias, Mar\'ia Jos\'e'
'Lloret, Francisco'
'L\'opez-Ortiz, Fernando'

_publ_section_title
;
 Synthesis, crystal structures and magnetic properties of a P-stereogenic
 <i>ortho</i>-(4-amino-tempo)phosphinic amide radical and its
 Cu<sup>II</sup> complex.
;
_journal_issue 7
_journal_name_full 'Dalton transactions (Cambridge, England : 2003)'
_journal_page_first 2585
_journal_page_last 2595
_journal_paper_doi 10.1039/d0dt04298f
_journal_volume 50
_journal_year 2021
_chemical_absolute_configuration syn
_chemical_formula_moiety 'C37 H43 Cu F12 N3 O6 P, C7 H8'
_chemical_formula_sum 'C44 H51 Cu F12 N3 O6 P'
_chemical_formula_weight 1040.40
_space_group_crystal_system orthorhombic
_space_group_IT_number 19
_space_group_name_Hall 'P 2ac 2ab'
_space_group_name_H-M_alt 'P 21 21 21'
_atom_sites_solution_hydrogens mixed
_atom_sites_solution_primary direct
_audit_creation_date 2020-05-15
_audit_creation_method
;
Olex2 1.3
(compiled 2020.02.04 svn.rd84adfe8 for OlexSys, GUI svn.r6032)
;
_audit_update_record
;
2020-08-24 deposited with the CCDC.	2021-01-12 downloaded from the CCDC.
;
_cell_angle_alpha 90
_cell_angle_beta 90
_cell_angle_gamma 90
_cell_formula_units_Z 4
_cell_length_a 14.6129(3)
_cell_length_b 15.1415(4)
_cell_length_c 21.6411(5)
_cell_measurement_reflns_used 9894
_cell_measurement_temperature 100.0
_cell_measurement_theta_max 74.17
_cell_measurement_theta_min 3.65
_cell_volume 4788.34(19)
_computing_data_collection 'Bruker APEX2'
_computing_data_reduction 'SAINT V8.40A (Bruker, 2019)'
_computing_molecular_graphics 'Olex2 1.3 (Dolomanov et al., 2009)'
_computing_publication_material 'Olex2 1.3 (Dolomanov et al., 2009)'
_computing_structure_refinement 'SHELXL 2014/7 (Sheldrick, 2015)'
_computing_structure_solution 'SHELXS-97 (Sheldrick 2008)'
_diffrn_ambient_temperature 100.0
_diffrn_measured_fraction_theta_full 0.996
_diffrn_measured_fraction_theta_max 0.960
_diffrn_measurement_device_type 'Bruker APEX-II CCD'
_diffrn_measurement_method '\f and \w scans'
_diffrn_radiation_type CuK\a
_diffrn_radiation_wavelength 1.54178
_diffrn_reflns_av_R_equivalents 0.0327
_diffrn_reflns_av_unetI/netI 0.0418
_diffrn_reflns_Laue_measured_fraction_full 0.996
_diffrn_reflns_Laue_measured_fraction_max 0.960
_diffrn_reflns_limit_h_max 14
_diffrn_reflns_limit_h_min -17
_diffrn_reflns_limit_k_max 18
_diffrn_reflns_limit_k_min -11
_diffrn_reflns_limit_l_max 19
_diffrn_reflns_limit_l_min -27
_diffrn_reflns_number 25077
_diffrn_reflns_point_group_measured_fraction_full 0.975
_diffrn_reflns_point_group_measured_fraction_max 0.916
_diffrn_reflns_theta_full 67.679
_diffrn_reflns_theta_max 74.306
_diffrn_reflns_theta_min 3.562
_diffrn_source_current 1.0
_diffrn_source_power 0.05
_diffrn_source_voltage 50.0
_diffrn_standards_number 0
_exptl_absorpt_coefficient_mu 1.809
_exptl_absorpt_correction_T_max 0.7538
_exptl_absorpt_correction_T_min 0.6742
_exptl_absorpt_correction_type multi-scan
_exptl_absorpt_process_details
;
SADABS-2016/2 (Bruker,2016/2) was used for absorption correction.
wR2(int) was 0.0658 before and 0.0442 after correction.
The Ratio of minimum to maximum transmission is 0.8922.
The \l/2 correction factor is Not present.
;
_exptl_crystal_colour 'clear green'
_exptl_crystal_colour_lustre clear
_exptl_crystal_colour_primary green
_exptl_crystal_density_diffrn 1.443
_exptl_crystal_description block
_exptl_crystal_F_000 2144
_exptl_crystal_preparation 'Magnetic properties'
_exptl_crystal_size_max 0.152
_exptl_crystal_size_mid 0.14
_exptl_crystal_size_min 0.11
_refine_diff_density_max 0.461
_refine_diff_density_min -0.300
_refine_diff_density_rms 0.054
_refine_ls_abs_structure_details
;
 Flack x determined using 3122 quotients [(I+)-(I-)]/[(I+)+(I-)]
 (Parsons, Flack and Wagner, Acta Cryst. B69 (2013) 249-259).
;
_refine_ls_abs_structure_Flack -0.007(9)
_refine_ls_extinction_method none
_refine_ls_goodness_of_fit_ref 1.035
_refine_ls_hydrogen_treatment mixed
_refine_ls_matrix_type full
_refine_ls_number_parameters 621
_refine_ls_number_reflns 8930
_refine_ls_number_restraints 0
_refine_ls_restrained_S_all 1.035
_refine_ls_R_factor_all 0.0405
_refine_ls_R_factor_gt 0.0341
_refine_ls_shift/su_max 0.001
_refine_ls_shift/su_mean 0.000
_refine_ls_structure_factor_coef Fsqd
_refine_ls_weighting_details 'w=1/[\s^2^(Fo^2^)+(0.0435P)^2^+1.2547P] where P=(Fo^2^+2Fc^2^)/3'
_refine_ls_weighting_scheme calc
_refine_ls_wR_factor_gt 0.0815
_refine_ls_wR_factor_ref 0.0840
_reflns_Friedel_coverage 0.727
_reflns_Friedel_fraction_full 0.948
_reflns_Friedel_fraction_max 0.861
_reflns_number_gt 8057
_reflns_number_total 9753
_reflns_threshold_expression 'I > 2\s(I)'
_cod_data_source_file d0dt04298f2.cif
_cod_data_source_block yn99_0m_a
_cod_depositor_comments 'Adding full bibliography for 7706427--7706428.cif.'
_cod_database_code 7706428
_shelx_shelxl_version_number 2014/7
_shelx_space_group_comment
;
The symmetry employed for this shelxl refinement is uniquely defined
by the following loop, which should always be used as a source of
symmetry information in preference to the above space-group names.
They are only intended as comments.
;
_shelx_estimated_absorpt_t_max 0.826
_shelx_estimated_absorpt_t_min 0.771
_olex2_refinement_description
;
1. Fixed Uiso
 At 1.2 times of:
  All C(H) groups, All C(H,H) groups
 At 1.5 times of:
  All C(H,H,H) groups
2.a Ternary CH refined with riding coordinates:
 C5(H5), C22(H22)
2.b Secondary CH2 refined with riding coordinates:
 C6(H6A,H6B), C4(H4A,H4B)
2.c Aromatic/amide H refined with riding coordinates:
 C14(H14), C21(H21), C11(H11), C30(H30), C35(H35), C12(H12), C13(H13),
 C17(H17), C20(H20), C19(H19), C5T(H5T), C18(H18), C6T(H6T), C7T(H7T), C4T(H4T),
  C3T(H3T)
2.d Idealised Me refined as rotating group:
 C9(H9A,H9B,H9C), C3(H3A,H3B,H3C), C8(H8A,H8B,H8C), C27(H27A,H27B,H27C),
 C2(H2A,H2B,H2C), C26(H26A,H26B,H26C), C23(H23A,H23B,H23C), C25(H25A,H25B,H25C),
  C1T(H1TA,H1TB,H1TC)
;
_olex2_submission_special_instructions 'No special instructions were received'
_publcif_funding_html
;
;

loop_
_space_group_symop_operation_xyz
'x, y, z'
'-x+1/2, -y, z+1/2'
'-x, y+1/2, -z+1/2'
'x+1/2, -y+1/2, -z'

loop_
_atom_site_label
_atom_site_type_symbol
_atom_site_fract_x
_atom_site_fract_y
_atom_site_fract_z
_atom_site_U_iso_or_equiv
_atom_site_adp_type
_atom_site_occupancy
_atom_site_site_symmetry_order
_atom_site_calc_flag
_atom_site_refinement_flags_posn
_atom_site_refinement_flags_adp
_atom_site_refinement_flags_occupancy
_atom_site_disorder_assembly
_atom_site_disorder_group
Cu1 Cu 0.68358(3) 0.61854(3) 0.78439(2) 0.01364(11) Uani 1 1 d . . . . .
P1 P 0.90892(5) 0.53402(5) 0.75037(4) 0.01327(17) Uani 1 1 d . . . . .
O3 O 0.63373(15) 0.59554(14) 0.70188(10) 0.0156(5) Uani 1 1 d . . . . .
F3 F 0.51763(16) 0.56026(15) 0.60976(10) 0.0332(5) Uani 1 1 d . . . . .
O2 O 0.80698(15) 0.54302(15) 0.75565(11) 0.0187(5) Uani 1 1 d . . . . .
O6 O 0.63152(15) 0.50596(15) 0.81173(10) 0.0172(5) Uani 1 1 d . . . . .
O1 O 0.47702(17) 0.17707(17) 0.69006(12) 0.0267(6) Uani 1 1 d . . . . .
F11 F 0.54189(18) 0.35931(17) 0.82668(12) 0.0451(7) Uani 1 1 d . . . . .
O5 O 0.71605(16) 0.65210(16) 0.86866(11) 0.0207(5) Uani 1 1 d . . . . .
O4 O 0.72304(16) 0.73767(15) 0.76198(10) 0.0179(5) Uani 1 1 d . . . . .
F2 F 0.5423(3) 0.68479(18) 0.56842(13) 0.0709(11) Uani 1 1 d . . . . .
N3 N 0.96672(19) 0.61317(19) 0.71652(13) 0.0160(5) Uani 1 1 d . . . . .
H3 H 0.971(2) 0.658(2) 0.7340(16) 0.008(9) Uiso 1 1 d . . . . .
F1 F 0.6461(2) 0.5839(2) 0.56742(12) 0.0675(10) Uani 1 1 d . . . . .
F8 F 0.6686(2) 0.7245(2) 0.98800(13) 0.0702(10) Uani 1 1 d . . . . .
F12 F 0.5217(3) 0.3886(2) 0.92181(14) 0.0818(12) Uani 1 1 d . . . . .
N2 N 0.78210(19) 0.3936(2) 0.68259(14) 0.0172(6) Uani 1 1 d . . . . .
H2 H 0.768(3) 0.436(3) 0.7020(17) 0.014(10) Uiso 1 1 d . . . . .
F7 F 0.8050(2) 0.6892(2) 0.97201(14) 0.0685(9) Uani 1 1 d . . . . .
C14 C 1.0330(2) 0.4144(2) 0.70653(15) 0.0172(7) Uani 1 1 d . . . . .
H14 H 1.0760 0.4542 0.7241 0.021 Uiso 1 1 calc R U . . .
N1 N 0.54716(19) 0.22898(18) 0.69109(13) 0.0177(6) Uani 1 1 d . . . . .
C10 C 0.8750(2) 0.3759(2) 0.68293(14) 0.0141(6) Uani 1 1 d . . . . .
C6 C 0.7058(2) 0.2598(2) 0.72329(16) 0.0181(7) Uani 1 1 d . . . . .
H6A H 0.7664 0.2318 0.7295 0.022 Uiso 1 1 calc R U . . .
H6B H 0.6899 0.2915 0.7618 0.022 Uiso 1 1 calc R U . . .
C36 C 0.6222(2) 0.4835(2) 0.86710(16) 0.0210(8) Uani 1 1 d . . . . .
F10 F 0.6479(2) 0.33352(18) 0.88961(15) 0.0645(9) Uani 1 1 d . . . . .
C31 C 0.6948(2) 0.7768(2) 0.71477(16) 0.0178(7) Uani 1 1 d . . . . .
C21 C 1.0490(2) 0.5509(2) 0.83962(15) 0.0193(7) Uani 1 1 d . . . . .
H21 H 1.0895 0.5655 0.8068 0.023 Uiso 1 1 calc R U . . .
C15 C 0.9393(2) 0.4350(2) 0.70921(15) 0.0147(6) Uani 1 1 d . . . . .
C11 C 0.9089(2) 0.2982(2) 0.65474(15) 0.0179(7) Uani 1 1 d . . . . .
H11 H 0.8672 0.2574 0.6368 0.022 Uiso 1 1 calc R U . . .
C30 C 0.6456(2) 0.7433(2) 0.66505(16) 0.0194(7) Uani 1 1 d . . . . .
H30 H 0.6276 0.7817 0.6325 0.023 Uiso 1 1 calc R U . . .
C4 C 0.6205(2) 0.3714(2) 0.66402(16) 0.0186(7) Uani 1 1 d . . . . .
H4A H 0.6242 0.4157 0.6304 0.022 Uiso 1 1 calc R U . . .
H4B H 0.6065 0.4034 0.7028 0.022 Uiso 1 1 calc R U . . .
C29 C 0.6224(2) 0.6550(2) 0.66221(15) 0.0171(7) Uani 1 1 d . . . . .
C16 C 0.9580(2) 0.5317(2) 0.82705(15) 0.0169(7) Uani 1 1 d . . . . .
C5 C 0.7131(2) 0.3267(2) 0.67064(15) 0.0149(7) Uani 1 1 d . . . . .
H5 H 0.7283 0.2951 0.6314 0.018 Uiso 1 1 calc R U . . .
C35 C 0.6474(3) 0.5302(3) 0.91969(16) 0.0266(8) Uani 1 1 d . . . . .
H35 H 0.6332 0.5064 0.9592 0.032 Uiso 1 1 calc R U . . .
C12 C 1.0015(2) 0.2804(2) 0.65275(16) 0.0191(7) Uani 1 1 d . . . . .
H12 H 1.0225 0.2281 0.6331 0.023 Uiso 1 1 calc R U . . .
C1 C 0.5418(2) 0.3080(2) 0.64998(16) 0.0188(7) Uani 1 1 d . . . . .
C13 C 1.0644(2) 0.3378(2) 0.67901(16) 0.0187(7) Uani 1 1 d . . . . .
H13 H 1.1280 0.3247 0.6781 0.022 Uiso 1 1 calc R U . . .
C34 C 0.6926(3) 0.6101(3) 0.91627(15) 0.0247(8) Uani 1 1 d . . . . .
C9 C 0.6679(3) 0.1226(2) 0.66301(18) 0.0277(8) Uani 1 1 d . . . . .
H9A H 0.6177 0.0827 0.6520 0.042 Uiso 1 1 calc R U . . .
H9B H 0.7193 0.0882 0.6794 0.042 Uiso 1 1 calc R U . . .
H9C H 0.6877 0.1551 0.6262 0.042 Uiso 1 1 calc R U . . .
C7 C 0.6351(2) 0.1879(2) 0.71204(17) 0.0194(7) Uani 1 1 d . . . . .
C17 C 0.9000(3) 0.5090(3) 0.87577(16) 0.0247(8) Uani 1 1 d . . . . .
H17 H 0.8380 0.4943 0.8676 0.030 Uiso 1 1 calc R U . . .
C22 C 0.9676(2) 0.6282(2) 0.64883(15) 0.0192(7) Uani 1 1 d . . . . .
H22 H 0.9784 0.5697 0.6287 0.023 Uiso 1 1 calc R U . . .
C20 C 1.0810(3) 0.5488(3) 0.89986(17) 0.0268(8) Uani 1 1 d . . . . .
H20 H 1.1433 0.5622 0.9082 0.032 Uiso 1 1 calc R U . . .
C3 C 0.4505(2) 0.3538(3) 0.6637(2) 0.0305(9) Uani 1 1 d . . . . .
H3A H 0.4001 0.3128 0.6557 0.046 Uiso 1 1 calc R U . . .
H3B H 0.4441 0.4058 0.6370 0.046 Uiso 1 1 calc R U . . .
H3C H 0.4491 0.3723 0.7071 0.046 Uiso 1 1 calc R U . . .
C24 C 1.0485(3) 0.6883(3) 0.63138(16) 0.0254(8) Uani 1 1 d . . . . .
C8 C 0.6150(3) 0.1380(3) 0.77224(17) 0.0287(9) Uani 1 1 d . . . . .
H8A H 0.5914 0.1794 0.8032 0.043 Uiso 1 1 calc R U . . .
H8B H 0.6714 0.1108 0.7876 0.043 Uiso 1 1 calc R U . . .
H8C H 0.5693 0.0920 0.7644 0.043 Uiso 1 1 calc R U . . .
C28 C 0.5807(3) 0.6215(3) 0.60121(16) 0.0272(8) Uani 1 1 d . . . . .
C19 C 1.0228(3) 0.5275(3) 0.94765(17) 0.0348(10) Uani 1 1 d . . . . .
H19 H 1.0451 0.5265 0.9889 0.042 Uiso 1 1 calc R U . . .
C5T C 0.8399(3) 0.9096(3) 0.9655(2) 0.0414(11) Uani 1 1 d . . . . .
H5T H 0.8740 0.8576 0.9571 0.050 Uiso 1 1 calc R U . . .
C18 C 0.9323(3) 0.5077(3) 0.93590(18) 0.0357(10) Uani 1 1 d . . . . .
H18 H 0.8923 0.4932 0.9690 0.043 Uiso 1 1 calc R U . . .
C27 C 1.1377(3) 0.6410(3) 0.64976(19) 0.0349(10) Uani 1 1 d . . . . .
H27A H 1.1427 0.5854 0.6269 0.052 Uiso 1 1 calc R U . . .
H27B H 1.1370 0.6288 0.6942 0.052 Uiso 1 1 calc R U . . .
H27C H 1.1901 0.6788 0.6399 0.052 Uiso 1 1 calc R U . . .
C2 C 0.5427(3) 0.2761(3) 0.58246(17) 0.0315(9) Uani 1 1 d . . . . .
H2A H 0.6031 0.2520 0.5725 0.047 Uiso 1 1 calc R U . . .
H2B H 0.5293 0.3259 0.5550 0.047 Uiso 1 1 calc R U . . .
H2C H 0.4962 0.2302 0.5769 0.047 Uiso 1 1 calc R U . . .
C26 C 1.0492(3) 0.7029(3) 0.56131(17) 0.0332(10) Uani 1 1 d . . . . .
H26A H 1.1066 0.7315 0.5492 0.050 Uiso 1 1 calc R U . . .
H26B H 0.9975 0.7407 0.5497 0.050 Uiso 1 1 calc R U . . .
H26C H 1.0439 0.6459 0.5402 0.050 Uiso 1 1 calc R U . . .
C23 C 0.8749(3) 0.6616(4) 0.6262(2) 0.0449(13) Uani 1 1 d . . . . .
H23A H 0.8272 0.6191 0.6375 0.067 Uiso 1 1 calc R U . . .
H23B H 0.8764 0.6683 0.5811 0.067 Uiso 1 1 calc R U . . .
H23C H 0.8615 0.7188 0.6453 0.067 Uiso 1 1 calc R U . . .
F6 F 0.7972(2) 0.88456(19) 0.67741(13) 0.0592(8) Uani 1 1 d . . . . .
F5 F 0.73786(15) 0.91073(13) 0.76549(10) 0.0295(5) Uani 1 1 d . . . . .
F4 F 0.6550(2) 0.92234(15) 0.68485(14) 0.0583(9) Uani 1 1 d . . . . .
F9 F 0.7244(3) 0.6036(2) 1.02411(12) 0.0889(13) Uani 1 1 d . . . . .
C32 C 0.7218(3) 0.8749(2) 0.71085(18) 0.0271(8) Uani 1 1 d . . . . .
C6T C 0.8672(3) 0.9663(3) 1.0110(2) 0.0431(11) Uani 1 1 d . . . . .
H6T H 0.9211 0.9542 1.0340 0.052 Uiso 1 1 calc R U . . .
C7T C 0.8155(3) 1.0425(3) 1.02378(18) 0.0374(10) Uani 1 1 d . . . . .
H7T H 0.8340 1.0807 1.0563 0.045 Uiso 1 1 calc R U . . .
C37 C 0.5814(3) 0.3918(3) 0.87645(16) 0.0296(9) Uani 1 1 d . . . . .
C4T C 0.7616(3) 0.9290(3) 0.9318(2) 0.0439(11) Uani 1 1 d . . . . .
H4T H 0.7423 0.8901 0.8999 0.053 Uiso 1 1 calc R U . . .
C2T C 0.7382(3) 1.0629(3) 0.9898(2) 0.0382(10) Uani 1 1 d . . . . .
C33 C 0.7202(4) 0.6560(3) 0.97681(19) 0.0397(11) Uani 1 1 d . . . . .
C25 C 1.0453(4) 0.7782(3) 0.6630(2) 0.0448(12) Uani 1 1 d . . . . .
H25A H 1.0503 0.7703 0.7078 0.067 Uiso 1 1 calc R U . . .
H25B H 0.9872 0.8074 0.6533 0.067 Uiso 1 1 calc R U . . .
H25C H 1.0962 0.8147 0.6483 0.067 Uiso 1 1 calc R U . . .
C3T C 0.7115(3) 1.0042(3) 0.9440(2) 0.0408(11) Uani 1 1 d . . . . .
H3T H 0.6577 1.0159 0.9207 0.049 Uiso 1 1 calc R U . . .
C1T C 0.6848(4) 1.1460(3) 1.0027(3) 0.0549(13) Uani 1 1 d . . . . .
H1TA H 0.6398 1.1345 1.0352 0.082 Uiso 1 1 calc R U . . .
H1TB H 0.6532 1.1648 0.9650 0.082 Uiso 1 1 calc R U . . .
H1TC H 0.7267 1.1927 1.0162 0.082 Uiso 1 1 calc R U . . .

loop_
_atom_site_aniso_label
_atom_site_aniso_U_11
_atom_site_aniso_U_22
_atom_site_aniso_U_33
_atom_site_aniso_U_23
_atom_site_aniso_U_13
_atom_site_aniso_U_12
Cu1 0.0154(2) 0.0116(2) 0.0140(2) -0.0006(2) -0.00195(19) -0.00014(19)
P1 0.0120(4) 0.0106(4) 0.0172(4) -0.0001(3) 0.0006(3) -0.0003(3)
O3 0.0192(12) 0.0104(11) 0.0172(11) 0.0012(9) -0.0024(9) 0.0002(9)
F3 0.0404(13) 0.0283(12) 0.0310(12) 0.0034(10) -0.0170(10) -0.0131(10)
O2 0.0129(11) 0.0157(11) 0.0274(11) -0.0051(10) 0.0005(10) 0.0016(9)
O6 0.0187(12) 0.0172(12) 0.0156(11) 0.0004(10) 0.0024(9) 0.0002(10)
O1 0.0178(13) 0.0224(13) 0.0397(15) 0.0071(12) 0.0006(11) -0.0104(11)
F11 0.0532(16) 0.0388(15) 0.0434(14) 0.0034(11) -0.0005(12) -0.0260(13)
O5 0.0246(13) 0.0175(12) 0.0199(12) -0.0017(10) -0.0062(10) 0.0021(10)
O4 0.0199(12) 0.0133(11) 0.0207(11) 0.0004(10) -0.0028(9) 0.0000(10)
F2 0.132(3) 0.0289(14) 0.0517(17) 0.0183(13) -0.0650(19) -0.0189(17)
N3 0.0225(14) 0.0104(13) 0.0152(12) 0.0004(13) 0.0004(12) -0.0012(12)
F1 0.0520(17) 0.117(3) 0.0338(14) -0.0450(17) 0.0099(12) -0.0192(18)
F8 0.087(2) 0.073(2) 0.0501(17) -0.0443(16) -0.0233(16) 0.0361(19)
F12 0.123(3) 0.0557(19) 0.0670(19) -0.0226(17) 0.072(2) -0.049(2)
N2 0.0143(14) 0.0110(14) 0.0264(15) -0.0058(13) 0.0000(11) -0.0030(12)
F7 0.068(2) 0.083(2) 0.0548(17) -0.0259(16) -0.0313(16) -0.0105(19)
C14 0.0117(15) 0.0166(16) 0.0232(17) -0.0003(13) 0.0008(13) 0.0000(13)
N1 0.0147(15) 0.0129(14) 0.0254(14) 0.0025(12) 0.0002(12) -0.0044(11)
C10 0.0131(15) 0.0126(15) 0.0167(15) 0.0034(14) 0.0018(12) 0.0000(13)
C6 0.0156(17) 0.0166(16) 0.0221(16) 0.0019(15) -0.0012(13) -0.0005(13)
C36 0.0202(18) 0.0218(19) 0.0212(17) 0.0011(15) 0.0054(14) 0.0025(14)
F10 0.076(2) 0.0263(14) 0.091(2) 0.0143(15) -0.0282(18) -0.0019(14)
C31 0.0190(17) 0.0109(15) 0.0236(15) 0.0002(14) 0.0026(15) -0.0010(13)
C21 0.0217(18) 0.0176(17) 0.0186(16) 0.0016(14) 0.0006(14) 0.0005(14)
C15 0.0136(15) 0.0117(15) 0.0188(16) 0.0017(13) 0.0020(13) 0.0009(12)
C11 0.0190(17) 0.0138(16) 0.0210(16) -0.0012(14) 0.0010(14) -0.0016(14)
C30 0.0227(18) 0.0147(17) 0.0207(17) 0.0057(14) -0.0029(14) 0.0016(14)
C4 0.0164(17) 0.0110(16) 0.0284(18) 0.0049(14) 0.0004(14) -0.0002(13)
C29 0.0157(17) 0.0171(17) 0.0184(16) -0.0011(14) -0.0014(13) -0.0001(13)
C16 0.0213(18) 0.0117(15) 0.0178(15) 0.0008(13) 0.0019(13) 0.0044(14)
C5 0.0110(16) 0.0118(16) 0.0218(16) -0.0024(13) -0.0010(13) -0.0051(13)
C35 0.038(2) 0.028(2) 0.0141(16) 0.0058(15) 0.0012(15) 0.0006(17)
C12 0.0231(19) 0.0137(17) 0.0204(16) -0.0016(14) 0.0070(14) 0.0016(14)
C1 0.0171(17) 0.0148(17) 0.0244(17) 0.0090(14) -0.0016(14) -0.0027(14)
C13 0.0124(17) 0.0180(18) 0.0256(17) 0.0012(15) 0.0039(13) 0.0017(13)
C34 0.034(2) 0.0248(19) 0.0156(15) -0.0041(15) -0.0063(15) 0.0088(18)
C9 0.029(2) 0.0141(17) 0.041(2) -0.0034(17) 0.0056(16) -0.0037(16)
C7 0.0160(17) 0.0151(16) 0.0270(18) 0.0066(15) 0.0000(15) -0.0014(13)
C17 0.0220(19) 0.026(2) 0.0259(18) 0.0073(16) 0.0064(15) 0.0052(16)
C22 0.0233(18) 0.0200(18) 0.0145(15) 0.0024(14) -0.0019(13) 0.0019(15)
C20 0.028(2) 0.027(2) 0.0252(18) -0.0013(16) -0.0076(15) 0.0071(17)
C3 0.0156(19) 0.024(2) 0.052(3) 0.0141(19) -0.0034(17) -0.0010(15)
C24 0.037(2) 0.0205(19) 0.0187(17) 0.0024(15) 0.0040(15) -0.0052(17)
C8 0.027(2) 0.027(2) 0.033(2) 0.0148(17) -0.0015(16) -0.0049(16)
C28 0.037(2) 0.0252(19) 0.0189(16) 0.0037(17) -0.0080(15) -0.0052(19)
C19 0.042(2) 0.042(2) 0.0197(18) -0.0001(18) -0.0052(17) 0.020(2)
C5T 0.049(3) 0.036(2) 0.039(2) -0.001(2) 0.008(2) 0.000(2)
C18 0.040(2) 0.042(3) 0.0241(19) 0.0138(18) 0.0119(17) 0.018(2)
C27 0.025(2) 0.049(3) 0.031(2) 0.0033(19) 0.0047(16) -0.0049(19)
C2 0.027(2) 0.042(2) 0.0255(19) 0.0061(18) -0.0064(16) -0.0130(19)
C26 0.041(2) 0.038(2) 0.0201(18) 0.0076(17) 0.0057(17) 0.000(2)
C23 0.028(2) 0.073(4) 0.034(2) 0.027(2) -0.0048(18) 0.003(2)
F6 0.080(2) 0.0379(15) 0.0591(16) -0.0124(14) 0.0370(15) -0.0355(15)
F5 0.0342(12) 0.0170(10) 0.0372(12) -0.0061(9) -0.0039(9) -0.0042(9)
F4 0.076(2) 0.0156(12) 0.083(2) 0.0106(13) -0.0482(17) -0.0051(12)
F9 0.181(4) 0.062(2) 0.0239(13) 0.0040(14) -0.0362(19) -0.023(2)
C32 0.0320(19) 0.0186(18) 0.0307(18) 0.0025(18) -0.0061(16) -0.0040(16)
C6T 0.049(3) 0.047(3) 0.033(2) 0.005(2) -0.001(2) -0.003(2)
C7T 0.047(3) 0.039(2) 0.0257(19) -0.0023(18) 0.0047(19) -0.008(2)
C37 0.039(2) 0.028(2) 0.0218(17) 0.0023(17) 0.0073(16) -0.0083(19)
C4T 0.045(3) 0.049(3) 0.037(2) -0.009(2) 0.007(2) -0.006(2)
C2T 0.034(2) 0.042(3) 0.038(2) 0.005(2) 0.0132(19) -0.010(2)
C33 0.062(3) 0.034(2) 0.024(2) -0.0032(19) -0.013(2) 0.003(2)
C25 0.075(4) 0.021(2) 0.038(2) -0.0014(19) 0.019(2) -0.013(2)
C3T 0.033(2) 0.053(3) 0.036(2) -0.006(2) 0.0048(18) -0.007(2)
C1T 0.052(3) 0.041(3) 0.072(3) -0.001(3) 0.010(3) 0.003(3)

loop_
_atom_type_symbol
_atom_type_description
_atom_type_scat_dispersion_real
_atom_type_scat_dispersion_imag
_atom_type_scat_source
C C 0.0181 0.0091 'International Tables Vol C Tables 4.2.6.8 and 6.1.1.4'
H H 0.0000 0.0000 'International Tables Vol C Tables 4.2.6.8 and 6.1.1.4'
Cu Cu -1.9646 0.5888 'International Tables Vol C Tables 4.2.6.8 and 6.1.1.4'
F F 0.0727 0.0534 'International Tables Vol C Tables 4.2.6.8 and 6.1.1.4'
N N 0.0311 0.0180 'International Tables Vol C Tables 4.2.6.8 and 6.1.1.4'
O O 0.0492 0.0322 'International Tables Vol C Tables 4.2.6.8 and 6.1.1.4'
P P 0.2955 0.4335 'International Tables Vol C Tables 4.2.6.8 and 6.1.1.4'

loop_
_geom_angle_atom_site_label_1
_geom_angle_atom_site_label_2
_geom_angle_atom_site_label_3
_geom_angle
_geom_angle_site_symmetry_1
_geom_angle_site_symmetry_3
_geom_angle_publ_flag
O3 Cu1 O2 87.43(9) . . ?
O6 Cu1 O3 88.64(9) . . ?
O6 Cu1 O2 87.24(9) . . ?
O5 Cu1 O3 171.13(10) . . ?
O5 Cu1 O2 101.42(9) . . ?
O5 Cu1 O6 92.22(10) . . ?
O5 Cu1 O4 85.40(10) . . ?
O4 Cu1 O3 92.73(9) . . ?
O4 Cu1 O2 99.55(9) . . ?
O4 Cu1 O6 173.12(10) . . ?
O2 P1 N3 118.65(14) . . ?
O2 P1 C15 110.99(14) . . ?
O2 P1 C16 109.01(15) . . ?
N3 P1 C15 105.12(15) . . ?
N3 P1 C16 102.70(15) . . ?
C15 P1 C16 109.89(15) . . ?
C29 O3 Cu1 123.0(2) . . ?
P1 O2 Cu1 150.82(14) . . ?
C36 O6 Cu1 124.6(2) . . ?
C34 O5 Cu1 124.6(2) . . ?
C31 O4 Cu1 122.8(2) . . ?
P1 N3 H3 118(3) . . ?
C22 N3 P1 123.9(2) . . ?
C22 N3 H3 110(3) . . ?
C10 N2 H2 114(3) . . ?
C10 N2 C5 123.2(3) . . ?
C5 N2 H2 118(3) . . ?
C15 C14 H14 119.1 . . ?
C13 C14 H14 119.1 . . ?
C13 C14 C15 121.8(3) . . ?
O1 N1 C1 115.8(3) . . ?
O1 N1 C7 115.7(3) . . ?
C1 N1 C7 123.9(3) . . ?
N2 C10 C15 122.0(3) . . ?
N2 C10 C11 120.2(3) . . ?
C11 C10 C15 117.8(3) . . ?
H6A C6 H6B 107.7 . . ?
C5 C6 H6A 108.8 . . ?
C5 C6 H6B 108.8 . . ?
C7 C6 H6A 108.8 . . ?
C7 C6 H6B 108.8 . . ?
C7 C6 C5 113.8(3) . . ?
O6 C36 C35 128.0(3) . . ?
O6 C36 C37 114.7(3) . . ?
C35 C36 C37 117.3(3) . . ?
O4 C31 C30 129.0(3) . . ?
O4 C31 C32 114.7(3) . . ?
C30 C31 C32 116.2(3) . . ?
C16 C21 H21 119.9 . . ?
C20 C21 H21 119.9 . . ?
C20 C21 C16 120.2(3) . . ?
C14 C15 P1 116.5(2) . . ?
C14 C15 C10 119.3(3) . . ?
C10 C15 P1 124.2(2) . . ?
C10 C11 H11 119.4 . . ?
C12 C11 C10 121.2(3) . . ?
C12 C11 H11 119.4 . . ?
C31 C30 H30 119.5 . . ?
C29 C30 C31 121.0(3) . . ?
C29 C30 H30 119.5 . . ?
H4A C4 H4B 107.6 . . ?
C5 C4 H4A 108.7 . . ?
C5 C4 H4B 108.7 . . ?
C5 C4 C1 114.1(3) . . ?
C1 C4 H4A 108.7 . . ?
C1 C4 H4B 108.7 . . ?
O3 C29 C30 129.2(3) . . ?
O3 C29 C28 113.7(3) . . ?
C30 C29 C28 117.0(3) . . ?
C21 C16 P1 123.8(2) . . ?
C21 C16 C17 119.0(3) . . ?
C17 C16 P1 117.2(3) . . ?
N2 C5 C6 112.2(3) . . ?
N2 C5 C4 109.0(3) . . ?
N2 C5 H5 109.3 . . ?
C6 C5 H5 109.3 . . ?
C4 C5 C6 107.6(3) . . ?
C4 C5 H5 109.3 . . ?
C36 C35 H35 119.0 . . ?
C34 C35 C36 121.9(3) . . ?
C34 C35 H35 119.0 . . ?
C11 C12 H12 119.5 . . ?
C11 C12 C13 121.0(3) . . ?
C13 C12 H12 119.5 . . ?
N1 C1 C4 110.2(3) . . ?
N1 C1 C3 107.1(3) . . ?
N1 C1 C2 108.3(3) . . ?
C4 C1 C3 109.3(3) . . ?
C4 C1 C2 112.3(3) . . ?
C3 C1 C2 109.4(3) . . ?
C14 C13 C12 118.8(3) . . ?
C14 C13 H13 120.6 . . ?
C12 C13 H13 120.6 . . ?
O5 C34 C35 128.1(3) . . ?
O5 C34 C33 113.5(3) . . ?
C35 C34 C33 118.4(3) . . ?
H9A C9 H9B 109.5 . . ?
H9A C9 H9C 109.5 . . ?
H9B C9 H9C 109.5 . . ?
C7 C9 H9A 109.5 . . ?
C7 C9 H9B 109.5 . . ?
C7 C9 H9C 109.5 . . ?
N1 C7 C6 109.5(3) . . ?
N1 C7 C9 109.1(3) . . ?
N1 C7 C8 107.3(3) . . ?
C6 C7 C9 111.2(3) . . ?
C6 C7 C8 110.3(3) . . ?
C9 C7 C8 109.4(3) . . ?
C16 C17 H17 119.8 . . ?
C18 C17 C16 120.4(4) . . ?
C18 C17 H17 119.8 . . ?
N3 C22 H22 107.1 . . ?
N3 C22 C24 109.8(3) . . ?
N3 C22 C23 111.2(3) . . ?
C24 C22 H22 107.1 . . ?
C23 C22 H22 107.1 . . ?
C23 C22 C24 114.0(3) . . ?
C21 C20 H20 119.9 . . ?
C19 C20 C21 120.2(4) . . ?
C19 C20 H20 119.9 . . ?
C1 C3 H3A 109.5 . . ?
C1 C3 H3B 109.5 . . ?
C1 C3 H3C 109.5 . . ?
H3A C3 H3B 109.5 . . ?
H3A C3 H3C 109.5 . . ?
H3B C3 H3C 109.5 . . ?
C27 C24 C22 108.2(3) . . ?
C26 C24 C22 109.4(3) . . ?
C26 C24 C27 108.5(3) . . ?
C25 C24 C22 113.2(3) . . ?
C25 C24 C27 109.0(4) . . ?
C25 C24 C26 108.4(3) . . ?
C7 C8 H8A 109.5 . . ?
C7 C8 H8B 109.5 . . ?
C7 C8 H8C 109.5 . . ?
H8A C8 H8B 109.5 . . ?
H8A C8 H8C 109.5 . . ?
H8B C8 H8C 109.5 . . ?
F3 C28 F1 106.2(3) . . ?
F3 C28 C29 112.8(3) . . ?
F2 C28 F3 106.7(3) . . ?
F2 C28 F1 108.7(3) . . ?
F2 C28 C29 113.0(3) . . ?
F1 C28 C29 109.2(3) . . ?
C20 C19 H19 119.8 . . ?
C20 C19 C18 120.3(4) . . ?
C18 C19 H19 119.8 . . ?
C6T C5T H5T 120.4 . . ?
C6T C5T C4T 119.1(5) . . ?
C4T C5T H5T 120.4 . . ?
C17 C18 H18 120.1 . . ?
C19 C18 C17 119.8(4) . . ?
C19 C18 H18 120.1 . . ?
C24 C27 H27A 109.5 . . ?
C24 C27 H27B 109.5 . . ?
C24 C27 H27C 109.5 . . ?
H27A C27 H27B 109.5 . . ?
H27A C27 H27C 109.5 . . ?
H27B C27 H27C 109.5 . . ?
C1 C2 H2A 109.5 . . ?
C1 C2 H2B 109.5 . . ?
C1 C2 H2C 109.5 . . ?
H2A C2 H2B 109.5 . . ?
H2A C2 H2C 109.5 . . ?
H2B C2 H2C 109.5 . . ?
C24 C26 H26A 109.5 . . ?
C24 C26 H26B 109.5 . . ?
C24 C26 H26C 109.5 . . ?
H26A C26 H26B 109.5 . . ?
H26A C26 H26C 109.5 . . ?
H26B C26 H26C 109.5 . . ?
C22 C23 H23A 109.5 . . ?
C22 C23 H23B 109.5 . . ?
C22 C23 H23C 109.5 . . ?
H23A C23 H23B 109.5 . . ?
H23A C23 H23C 109.5 . . ?
H23B C23 H23C 109.5 . . ?
F6 C32 C31 110.5(3) . . ?
F6 C32 F4 108.5(3) . . ?
F5 C32 C31 113.1(3) . . ?
F5 C32 F6 107.1(3) . . ?
F5 C32 F4 106.6(3) . . ?
F4 C32 C31 110.8(3) . . ?
C5T C6T H6T 120.0 . . ?
C5T C6T C7T 120.1(5) . . ?
C7T C6T H6T 120.0 . . ?
C6T C7T H7T 119.4 . . ?
C2T C7T C6T 121.1(4) . . ?
C2T C7T H7T 119.4 . . ?
F11 C37 C36 113.8(3) . . ?
F11 C37 F10 104.2(3) . . ?
F12 C37 F11 107.9(3) . . ?
F12 C37 C36 113.1(3) . . ?
F12 C37 F10 107.3(4) . . ?
F10 C37 C36 110.0(3) . . ?
C5T C4T H4T 119.6 . . ?
C3T C4T C5T 120.7(5) . . ?
C3T C4T H4T 119.6 . . ?
C7T C2T C3T 117.8(4) . . ?
C7T C2T C1T 120.8(4) . . ?
C3T C2T C1T 121.4(5) . . ?
F8 C33 F7 104.5(4) . . ?
F8 C33 C34 111.4(4) . . ?
F7 C33 C34 110.3(4) . . ?
F9 C33 F8 111.6(4) . . ?
F9 C33 F7 104.3(4) . . ?
F9 C33 C34 114.1(4) . . ?
C24 C25 H25A 109.5 . . ?
C24 C25 H25B 109.5 . . ?
C24 C25 H25C 109.5 . . ?
H25A C25 H25B 109.5 . . ?
H25A C25 H25C 109.5 . . ?
H25B C25 H25C 109.5 . . ?
C4T C3T C2T 121.1(5) . . ?
C4T C3T H3T 119.4 . . ?
C2T C3T H3T 119.4 . . ?
C2T C1T H1TA 109.5 . . ?
C2T C1T H1TB 109.5 . . ?
C2T C1T H1TC 109.5 . . ?
H1TA C1T H1TB 109.5 . . ?
H1TA C1T H1TC 109.5 . . ?
H1TB C1T H1TC 109.5 . . ?

loop_
_geom_bond_atom_site_label_1
_geom_bond_atom_site_label_2
_geom_bond_distance
_geom_bond_site_symmetry_2
_geom_bond_publ_flag
Cu1 O3 1.960(2) . ?
Cu1 O2 2.224(2) . ?
Cu1 O6 1.958(2) . ?
Cu1 O5 1.952(2) . ?
Cu1 O4 1.955(2) . ?
P1 O2 1.500(2) . ?
P1 N3 1.639(3) . ?
P1 C15 1.799(3) . ?
P1 C16 1.808(3) . ?
O3 C29 1.255(4) . ?
F3 C28 1.320(4) . ?
O6 C36 1.253(4) . ?
O1 N1 1.292(4) . ?
F11 C37 1.317(4) . ?
O5 C34 1.258(4) . ?
O4 C31 1.251(4) . ?
F2 C28 1.319(4) . ?
N3 H3 0.78(4) . ?
N3 C22 1.483(4) . ?
F1 C28 1.331(5) . ?
F8 C33 1.305(5) . ?
F12 C37 1.314(4) . ?
N2 H2 0.80(4) . ?
N2 C10 1.383(4) . ?
N2 C5 1.451(4) . ?
F7 C33 1.342(6) . ?
C14 H14 0.9500 . ?
C14 C15 1.406(4) . ?
C14 C13 1.382(5) . ?
N1 C1 1.493(4) . ?
N1 C7 1.498(4) . ?
C10 C15 1.417(4) . ?
C10 C11 1.415(5) . ?
C6 H6A 0.9900 . ?
C6 H6B 0.9900 . ?
C6 C5 1.529(5) . ?
C6 C7 1.521(5) . ?
C36 C35 1.390(5) . ?
C36 C37 1.524(5) . ?
F10 C37 1.344(5) . ?
C31 C30 1.391(5) . ?
C31 C32 1.538(5) . ?
C21 H21 0.9500 . ?
C21 C16 1.388(5) . ?
C21 C20 1.385(5) . ?
C11 H11 0.9500 . ?
C11 C12 1.380(5) . ?
C30 H30 0.9500 . ?
C30 C29 1.380(5) . ?
C4 H4A 0.9900 . ?
C4 H4B 0.9900 . ?
C4 C5 1.520(4) . ?
C4 C1 1.529(5) . ?
C29 C28 1.540(5) . ?
C16 C17 1.396(5) . ?
C5 H5 1.0000 . ?
C35 H35 0.9500 . ?
C35 C34 1.381(5) . ?
C12 H12 0.9500 . ?
C12 C13 1.386(5) . ?
C1 C3 1.533(5) . ?
C1 C2 1.539(5) . ?
C13 H13 0.9500 . ?
C34 C33 1.537(5) . ?
C9 H9A 0.9800 . ?
C9 H9B 0.9800 . ?
C9 H9C 0.9800 . ?
C9 C7 1.527(5) . ?
C7 C8 1.534(5) . ?
C17 H17 0.9500 . ?
C17 C18 1.385(5) . ?
C22 H22 1.0000 . ?
C22 C24 1.540(5) . ?
C22 C23 1.526(5) . ?
C20 H20 0.9500 . ?
C20 C19 1.377(6) . ?
C3 H3A 0.9800 . ?
C3 H3B 0.9800 . ?
C3 H3C 0.9800 . ?
C24 C27 1.539(6) . ?
C24 C26 1.532(5) . ?
C24 C25 1.525(5) . ?
C8 H8A 0.9800 . ?
C8 H8B 0.9800 . ?
C8 H8C 0.9800 . ?
C19 H19 0.9500 . ?
C19 C18 1.379(6) . ?
C5T H5T 0.9500 . ?
C5T C6T 1.364(6) . ?
C5T C4T 1.390(7) . ?
C18 H18 0.9500 . ?
C27 H27A 0.9800 . ?
C27 H27B 0.9800 . ?
C27 H27C 0.9800 . ?
C2 H2A 0.9800 . ?
C2 H2B 0.9800 . ?
C2 H2C 0.9800 . ?
C26 H26A 0.9800 . ?
C26 H26B 0.9800 . ?
C26 H26C 0.9800 . ?
C23 H23A 0.9800 . ?
C23 H23B 0.9800 . ?
C23 H23C 0.9800 . ?
F6 C32 1.326(5) . ?
F5 C32 1.322(4) . ?
F4 C32 1.336(4) . ?
F9 C33 1.297(5) . ?
C6T H6T 0.9500 . ?
C6T C7T 1.407(7) . ?
C7T H7T 0.9500 . ?
C7T C2T 1.382(6) . ?
C4T H4T 0.9500 . ?
C4T C3T 1.378(7) . ?
C2T C3T 1.388(6) . ?
C2T C1T 1.506(7) . ?
C25 H25A 0.9800 . ?
C25 H25B 0.9800 . ?
C25 H25C 0.9800 . ?
C3T H3T 0.9500 . ?
C1T H1TA 0.9800 . ?
C1T H1TB 0.9800 . ?
C1T H1TC 0.9800 . ?

loop_
_geom_hbond_atom_site_label_D
_geom_hbond_atom_site_label_H
_geom_hbond_atom_site_label_A
_geom_hbond_distance_DH
_geom_hbond_distance_HA
_geom_hbond_distance_DA
_geom_hbond_angle_DHA
_geom_hbond_site_symmetry_A
N2 H2 O2 0.80(4) 2.07(4) 2.785(4) 149(4) .

loop_
_geom_torsion_atom_site_label_1
_geom_torsion_atom_site_label_2
_geom_torsion_atom_site_label_3
_geom_torsion_atom_site_label_4
_geom_torsion
_geom_torsion_site_symmetry_1
_geom_torsion_site_symmetry_2
_geom_torsion_site_symmetry_3
_geom_torsion_site_symmetry_4
_geom_torsion_publ_flag
Cu1 O3 C29 C30 4.2(5) . . . . ?
Cu1 O3 C29 C28 -179.0(2) . . . . ?
Cu1 O6 C36 C35 -1.6(5) . . . . ?
Cu1 O6 C36 C37 -179.0(2) . . . . ?
Cu1 O5 C34 C35 6.0(5) . . . . ?
Cu1 O5 C34 C33 -174.7(3) . . . . ?
Cu1 O4 C31 C30 -11.7(5) . . . . ?
Cu1 O4 C31 C32 170.6(2) . . . . ?
P1 N3 C22 C24 -163.5(2) . . . . ?
P1 N3 C22 C23 69.3(4) . . . . ?
P1 C16 C17 C18 -178.6(3) . . . . ?
O3 C29 C28 F3 38.3(4) . . . . ?
O3 C29 C28 F2 159.4(3) . . . . ?
O3 C29 C28 F1 -79.5(4) . . . . ?
O2 P1 N3 C22 -74.2(3) . . . . ?
O2 P1 C15 C14 -173.8(2) . . . . ?
O2 P1 C15 C10 2.7(3) . . . . ?
O2 P1 C16 C21 -159.5(3) . . . . ?
O2 P1 C16 C17 20.6(3) . . . . ?
O6 C36 C35 C34 -3.4(6) . . . . ?
O6 C36 C37 F11 -15.7(5) . . . . ?
O6 C36 C37 F12 -139.2(4) . . . . ?
O6 C36 C37 F10 100.8(4) . . . . ?
O1 N1 C1 C4 170.0(3) . . . . ?
O1 N1 C1 C3 51.2(4) . . . . ?
O1 N1 C1 C2 -66.8(4) . . . . ?
O1 N1 C7 C6 -168.6(3) . . . . ?
O1 N1 C7 C9 69.5(4) . . . . ?
O1 N1 C7 C8 -48.9(4) . . . . ?
O5 C34 C33 F8 73.9(5) . . . . ?
O5 C34 C33 F7 -41.7(5) . . . . ?
O5 C34 C33 F9 -158.6(4) . . . . ?
O4 C31 C30 C29 -1.3(6) . . . . ?
O4 C31 C32 F6 95.3(4) . . . . ?
O4 C31 C32 F5 -24.8(4) . . . . ?
O4 C31 C32 F4 -144.5(3) . . . . ?
N3 P1 O2 Cu1 -54.0(4) . . . . ?
N3 P1 C15 C14 56.7(3) . . . . ?
N3 P1 C15 C10 -126.7(3) . . . . ?
N3 P1 C16 C21 -32.8(3) . . . . ?
N3 P1 C16 C17 147.3(3) . . . . ?
N3 C22 C24 C27 61.5(4) . . . . ?
N3 C22 C24 C26 179.6(3) . . . . ?
N3 C22 C24 C25 -59.4(4) . . . . ?
N2 C10 C15 P1 5.3(5) . . . . ?
N2 C10 C15 C14 -178.2(3) . . . . ?
N2 C10 C11 C12 177.9(3) . . . . ?
C10 N2 C5 C6 69.6(4) . . . . ?
C10 N2 C5 C4 -171.3(3) . . . . ?
C10 C11 C12 C13 0.8(5) . . . . ?
C36 C35 C34 O5 0.8(6) . . . . ?
C36 C35 C34 C33 -178.3(4) . . . . ?
C31 C30 C29 O3 5.6(6) . . . . ?
C31 C30 C29 C28 -171.1(3) . . . . ?
C21 C16 C17 C18 1.6(5) . . . . ?
C21 C20 C19 C18 0.3(6) . . . . ?
C15 P1 O2 Cu1 -175.8(3) . . . . ?
C15 P1 N3 C22 50.6(3) . . . . ?
C15 P1 C16 C21 78.6(3) . . . . ?
C15 P1 C16 C17 -101.2(3) . . . . ?
C15 C14 C13 C12 0.7(5) . . . . ?
C15 C10 C11 C12 -0.1(5) . . . . ?
C11 C10 C15 P1 -176.7(2) . . . . ?
C11 C10 C15 C14 -0.2(5) . . . . ?
C11 C12 C13 C14 -1.1(5) . . . . ?
C30 C31 C32 F6 -82.7(4) . . . . ?
C30 C31 C32 F5 157.2(3) . . . . ?
C30 C31 C32 F4 37.6(5) . . . . ?
C30 C29 C28 F3 -144.5(3) . . . . ?
C30 C29 C28 F2 -23.4(5) . . . . ?
C30 C29 C28 F1 97.7(4) . . . . ?
C16 P1 O2 Cu1 63.0(3) . . . . ?
C16 P1 N3 C22 165.6(3) . . . . ?
C16 P1 C15 C14 -53.2(3) . . . . ?
C16 P1 C15 C10 123.4(3) . . . . ?
C16 C21 C20 C19 0.2(6) . . . . ?
C16 C17 C18 C19 -1.1(6) . . . . ?
C5 N2 C10 C15 -164.0(3) . . . . ?
C5 N2 C10 C11 18.0(5) . . . . ?
C5 C6 C7 N1 -48.1(4) . . . . ?
C5 C6 C7 C9 72.5(4) . . . . ?
C5 C6 C7 C8 -166.0(3) . . . . ?
C5 C4 C1 N1 45.4(4) . . . . ?
C5 C4 C1 C3 162.9(3) . . . . ?
C5 C4 C1 C2 -75.4(4) . . . . ?
C35 C36 C37 F11 166.6(3) . . . . ?
C35 C36 C37 F12 43.1(5) . . . . ?
C35 C36 C37 F10 -77.0(4) . . . . ?
C35 C34 C33 F8 -106.8(5) . . . . ?
C35 C34 C33 F7 137.6(4) . . . . ?
C35 C34 C33 F9 20.7(6) . . . . ?
C1 N1 C7 C6 36.4(4) . . . . ?
C1 N1 C7 C9 -85.5(4) . . . . ?
C1 N1 C7 C8 156.2(3) . . . . ?
C1 C4 C5 N2 178.9(3) . . . . ?
C1 C4 C5 C6 -59.2(4) . . . . ?
C13 C14 C15 P1 176.6(3) . . . . ?
C13 C14 C15 C10 -0.1(5) . . . . ?
C7 N1 C1 C4 -35.1(4) . . . . ?
C7 N1 C1 C3 -153.9(3) . . . . ?
C7 N1 C1 C2 88.2(4) . . . . ?
C7 C6 C5 N2 -179.2(3) . . . . ?
C7 C6 C5 C4 60.9(4) . . . . ?
C20 C21 C16 P1 179.1(3) . . . . ?
C20 C21 C16 C17 -1.1(5) . . . . ?
C20 C19 C18 C17 0.2(7) . . . . ?
C5T C6T C7T C2T -1.9(7) . . . . ?
C5T C4T C3T C2T 0.7(7) . . . . ?
C23 C22 C24 C27 -172.9(3) . . . . ?
C23 C22 C24 C26 -54.9(4) . . . . ?
C23 C22 C24 C25 66.2(4) . . . . ?
C32 C31 C30 C29 176.3(3) . . . . ?
C6T C5T C4T C3T -0.3(7) . . . . ?
C6T C7T C2T C3T 2.2(6) . . . . ?
C6T C7T C2T C1T -178.3(4) . . . . ?
C7T C2T C3T C4T -1.6(7) . . . . ?
C37 C36 C35 C34 174.0(4) . . . . ?
C4T C5T C6T C7T 0.9(7) . . . . ?
C1T C2T C3T C4T 178.9(4) . . . . ?
